data_2224986
loop_
_publ_author_name
'Naveenkumar, H. S.'
'Sadikun, Amirin'
'Ibrahim, Pazilah'
'Quah, Ching Kheng'
'Fun, Hoong-Kun'

_publ_section_title (<i>E</i>)-<i>N</i>'-[(<i>E</i>)-3-(4-Hydroxy-3-methoxyphenyl)allylidene]isonicotinohydrazide
_journal_coeditor_code HB5304
_journal_issue 2
_journal_name_full 'Acta Crystallographica Section E'
_journal_page_first o291
_journal_paper_doi 10.1107/S1600536810000371
_journal_volume 66
_journal_year 2010
_chemical_formula_iupac 'C16 H15 N3 O3'
_chemical_formula_moiety 'C16 H15 N3 O3'
_chemical_formula_sum 'C16 H15 N3 O3'
_chemical_formula_weight 297.31
_chemical_name_systematic
;
(<i>E</i>)-<i>N</i>'-[(<i>E</i>)-3-(4-Hydroxy-3-
methoxyphenyl)allylidene]isonicotinohydrazide
;
_space_group_IT_number 14
_symmetry_cell_setting monoclinic
_symmetry_space_group_name_Hall '-P 2ybc'
_symmetry_space_group_name_H-M 'P 1 21/c 1'
_atom_sites_solution_hydrogens geom
_atom_sites_solution_primary direct
_atom_sites_solution_secondary difmap
_audit_creation_method SHELXL-97
_cell_angle_alpha 90.00
_cell_angle_beta 90.0100(10)
_cell_angle_gamma 90.00
_cell_formula_units_Z 4
_cell_length_a 5.04700(10)
_cell_length_b 28.9314(6)
_cell_length_c 9.6446(2)
_cell_measurement_reflns_used 9970
_cell_measurement_temperature 100.00(10)
_cell_measurement_theta_max 30.09
_cell_measurement_theta_min 2.23
_cell_volume 1408.27(5)
_computing_cell_refinement 'SAINT (Bruker, 2009)'
_computing_data_collection 'APEX2 (Bruker, 2009)'
_computing_data_reduction 'SAINT (Bruker, 2009)'
_computing_molecular_graphics 'SHELXTL (Sheldrick, 2008)'
_computing_publication_material
;
SHELXTL (Sheldrick, 2008) and PLATON (Spek, 2009)
;
_computing_structure_refinement 'SHELXTL (Sheldrick, 2008)'
_computing_structure_solution 'SHELXTL (Sheldrick, 2008)'
_diffrn_ambient_temperature 100
_diffrn_measured_fraction_theta_full 0.992
_diffrn_measured_fraction_theta_max 0.992
_diffrn_measurement_device_type
;
Bruker SMART APEXII CCD
;
_diffrn_measurement_method '\f and \w scans'
_diffrn_radiation_monochromator graphite
_diffrn_radiation_source 'fine-focus sealed tube'
_diffrn_radiation_type MoK\a
_diffrn_radiation_wavelength 0.71073
_diffrn_reflns_av_R_equivalents 0.0304
_diffrn_reflns_av_sigmaI/netI 0.0215
_diffrn_reflns_limit_h_max 7
_diffrn_reflns_limit_h_min -7
_diffrn_reflns_limit_k_max 40
_diffrn_reflns_limit_k_min -40
_diffrn_reflns_limit_l_max 13
_diffrn_reflns_limit_l_min -13
_diffrn_reflns_number 33857
_diffrn_reflns_theta_full 30.17
_diffrn_reflns_theta_max 30.17
_diffrn_reflns_theta_min 1.41
_diffrn_standards_number 0
_exptl_absorpt_coefficient_mu 0.099
_exptl_absorpt_correction_T_max 0.992
_exptl_absorpt_correction_T_min 0.950
_exptl_absorpt_correction_type multi-scan
_exptl_absorpt_process_details '(<i>SADABS</i>; Bruker, 2009)'
_exptl_crystal_colour yellow
_exptl_crystal_density_diffrn 1.402
_exptl_crystal_density_method 'not measured'
_exptl_crystal_description needle
_exptl_crystal_F_000 624
_exptl_crystal_size_max 0.53
_exptl_crystal_size_mid 0.20
_exptl_crystal_size_min 0.08
_refine_diff_density_max 0.427
_refine_diff_density_min -0.218
_refine_ls_extinction_method none
_refine_ls_goodness_of_fit_ref 1.054
_refine_ls_hydrogen_treatment mixed
_refine_ls_matrix_type full
_refine_ls_number_parameters 208
_refine_ls_number_reflns 4144
_refine_ls_number_restraints 0
_refine_ls_restrained_S_all 1.054
_refine_ls_R_factor_all 0.0529
_refine_ls_R_factor_gt 0.0426
_refine_ls_shift/su_max 0.001
_refine_ls_shift/su_mean 0.000
_refine_ls_structure_factor_coef Fsqd
_refine_ls_weighting_details 'calc w=1/[\s^2^(Fo^2^)+(0.0505P)^2^+0.5887P] where P=(Fo^2^+2Fc^2^)/3'
_refine_ls_weighting_scheme calc
_refine_ls_wR_factor_gt 0.1042
_refine_ls_wR_factor_ref 0.1099
_reflns_number_gt 3534
_reflns_number_total 4144
_reflns_threshold_expression I>2\s(I)
_cod_data_source_file hb5304.cif
_cod_data_source_block I
_cod_depositor_comments
;
The following automatic conversions were performed:
'_symmetry_cell_setting' value 'Monoclinic' changed to 'monoclinic'
according to '/home/saulius/struct/CIF-dictionaries/cif_core.dic'
dictionary named 'cif_core.dic' version 2.4.1 from 2010-06-29.

Automatic conversion script
Id: cif_fix_enum 1527 2010-12-29 10:47:43Z saulius 

The following automatic conversions were performed:

'_symmetry_cell_setting' value 'Monoclinic' changed to 'monoclinic'
according to /home/saulius/struct/CIF-dictionaries/cif_core.dic
dictionary named 'cif_core.dic' version 2.4.1 from 2010-06-29.

Automatic conversion script
Id: cif_fix_values 1715 2011-07-08 13:25:40Z adriana 
;
_cod_original_sg_symbol_H-M 'P 21/c'
_cod_database_code 2224986
_cod_database_fobs_code 2224986

loop_
_symmetry_equiv_pos_as_xyz
'x, y, z'
'-x, y+1/2, -z+1/2'
'-x, -y, -z'
'x, -y-1/2, z-1/2'

loop_
_atom_site_type_symbol
_atom_site_label
_atom_site_fract_x
_atom_site_fract_y
_atom_site_fract_z
_atom_site_U_iso_or_equiv
_atom_site_adp_type
_atom_site_calc_flag
_atom_site_refinement_flags
_atom_site_occupancy
_atom_site_disorder_assembly
_atom_site_disorder_group
O O1 1.08233(15) 0.46282(3) 0.88942(9) 0.01916(18) Uani d . 1 . .
O O2 0.21767(17) 0.74390(3) 0.22611(9) 0.01855(18) Uani d . 1 . .
O O3 0.60188(15) 0.73516(3) 0.41721(8) 0.01721(17) Uani d . 1 . .
N N1 0.7016(2) 0.32923(3) 1.14947(11) 0.0203(2) Uani d . 1 . .
N N2 0.64104(19) 0.47193(3) 0.84655(10) 0.01645(19) Uani d . 1 . .
N N3 0.68169(19) 0.51003(3) 0.76213(10) 0.0175(2) Uani d . 1 . .
C C1 0.5730(2) 0.38057(4) 0.96577(15) 0.0242(3) Uani d . 1 . .
H H1A 0.4555 0.3873 0.8943 0.029 Uiso calc R 1 . .
C C2 0.5420(2) 0.34088(4) 1.04462(15) 0.0260(3) Uani d . 1 . .
H H2A 0.4020 0.3212 1.0233 0.031 Uiso calc R 1 . .
C C3 0.8987(3) 0.35853(4) 1.17893(13) 0.0235(3) Uani d . 1 . .
H H3A 1.0093 0.3515 1.2531 0.028 Uiso calc R 1 . .
C C4 0.9479(2) 0.39885(4) 1.10550(12) 0.0213(2) Uani d . 1 . .
H H4A 1.0887 0.4180 1.1294 0.026 Uiso calc R 1 . .
C C5 0.7823(2) 0.41004(4) 0.99545(11) 0.0149(2) Uani d . 1 . .
C C6 0.8505(2) 0.45104(4) 0.90682(11) 0.0144(2) Uani d . 1 . .
C C7 0.4745(2) 0.52317(4) 0.69452(12) 0.0179(2) Uani d . 1 . .
H H7A 0.3181 0.5063 0.7002 0.021 Uiso calc R 1 . .
C C8 0.4869(2) 0.56419(4) 0.61002(12) 0.0184(2) Uani d . 1 . .
H H8A 0.6425 0.5814 0.6096 0.022 Uiso calc R 1 . .
C C9 0.2819(2) 0.57851(4) 0.53159(12) 0.0181(2) Uani d . 1 . .
H H9A 0.1349 0.5592 0.5273 0.022 Uiso calc R 1 . .
C C10 0.2689(2) 0.62152(4) 0.45276(11) 0.0158(2) Uani d . 1 . .
C C11 0.4478(2) 0.65790(4) 0.47779(11) 0.0158(2) Uani d . 1 . .
H H11A 0.5762 0.6546 0.5463 0.019 Uiso calc R 1 . .
C C12 0.4357(2) 0.69838(4) 0.40220(11) 0.0141(2) Uani d . 1 . .
C C13 0.2379(2) 0.70419(4) 0.29982(11) 0.0144(2) Uani d . 1 . .
C C14 0.0603(2) 0.66845(4) 0.27564(12) 0.0173(2) Uani d . 1 . .
H H14A -0.0695 0.6719 0.2080 0.021 Uiso calc R 1 . .
C C15 0.0737(2) 0.62759(4) 0.35120(12) 0.0173(2) Uani d . 1 . .
H H15A -0.0478 0.6041 0.3342 0.021 Uiso calc R 1 . .
C C16 0.7875(2) 0.73391(4) 0.52991(12) 0.0176(2) Uani d . 1 . .
H H16A 0.9059 0.7598 0.5229 0.026 Uiso calc R 1 . .
H H16B 0.8873 0.7057 0.5259 0.026 Uiso calc R 1 . .
H H16C 0.6934 0.7354 0.6163 0.026 Uiso calc R 1 . .
H H1N2 0.476(3) 0.4640(5) 0.8667(16) 0.025(4) Uiso d . 1 . .
H H1O2 0.284(4) 0.7669(7) 0.272(2) 0.048(6) Uiso d . 1 . .

loop_
_atom_site_aniso_label
_atom_site_aniso_U_11
_atom_site_aniso_U_22
_atom_site_aniso_U_33
_atom_site_aniso_U_12
_atom_site_aniso_U_13
_atom_site_aniso_U_23
O1 0.0127(4) 0.0203(4) 0.0245(4) -0.0018(3) 0.0008(3) 0.0028(3)
O2 0.0221(4) 0.0158(4) 0.0178(4) -0.0010(3) -0.0061(3) 0.0024(3)
O3 0.0162(4) 0.0151(4) 0.0203(4) -0.0022(3) -0.0061(3) 0.0015(3)
N1 0.0241(5) 0.0162(5) 0.0204(5) -0.0010(4) 0.0014(4) 0.0014(4)
N2 0.0127(4) 0.0140(4) 0.0226(5) -0.0011(3) 0.0009(3) 0.0045(4)
N3 0.0172(4) 0.0131(4) 0.0221(5) -0.0014(3) 0.0008(3) 0.0035(4)
C1 0.0188(5) 0.0180(6) 0.0358(7) -0.0030(4) -0.0089(5) 0.0068(5)
C2 0.0201(6) 0.0178(6) 0.0400(7) -0.0052(4) -0.0061(5) 0.0068(5)
C3 0.0312(6) 0.0218(6) 0.0175(5) -0.0057(5) -0.0059(4) 0.0030(5)
C4 0.0249(6) 0.0206(6) 0.0183(5) -0.0066(4) -0.0042(4) 0.0012(4)
C5 0.0139(5) 0.0130(5) 0.0178(5) 0.0010(4) 0.0029(4) -0.0013(4)
C6 0.0139(5) 0.0128(5) 0.0163(5) -0.0004(4) 0.0009(4) -0.0009(4)
C7 0.0162(5) 0.0154(5) 0.0220(5) -0.0018(4) 0.0009(4) 0.0018(4)
C8 0.0169(5) 0.0154(5) 0.0228(6) -0.0009(4) 0.0011(4) 0.0025(4)
C9 0.0170(5) 0.0153(5) 0.0221(6) -0.0014(4) 0.0006(4) 0.0018(4)
C10 0.0154(5) 0.0155(5) 0.0166(5) 0.0012(4) 0.0008(4) 0.0006(4)
C11 0.0136(5) 0.0168(5) 0.0171(5) 0.0015(4) -0.0021(4) 0.0010(4)
C12 0.0124(4) 0.0149(5) 0.0149(5) 0.0004(4) 0.0003(3) -0.0018(4)
C13 0.0157(5) 0.0152(5) 0.0122(5) 0.0018(4) -0.0003(3) -0.0003(4)
C14 0.0178(5) 0.0186(5) 0.0155(5) -0.0005(4) -0.0042(4) -0.0015(4)
C15 0.0166(5) 0.0164(5) 0.0190(5) -0.0018(4) -0.0013(4) -0.0022(4)
C16 0.0154(5) 0.0197(5) 0.0178(5) -0.0003(4) -0.0045(4) -0.0015(4)

loop_
_atom_type_symbol
_atom_type_description
_atom_type_scat_dispersion_real
_atom_type_scat_dispersion_imag
_atom_type_scat_source
C C 0.0033 0.0016 'International Tables Vol C Tables 4.2.6.8 and 6.1.1.4'
H H 0.0000 0.0000 'International Tables Vol C Tables 4.2.6.8 and 6.1.1.4'
N N 0.0061 0.0033 'International Tables Vol C Tables 4.2.6.8 and 6.1.1.4'
O O 0.0106 0.0060 'International Tables Vol C Tables 4.2.6.8 and 6.1.1.4'

loop_
_geom_angle_atom_site_label_1
_geom_angle_atom_site_label_2
_geom_angle_atom_site_label_3
_geom_angle_site_symmetry_1
_geom_angle_site_symmetry_3
_geom_angle
_geom_angle_publ_flag
C13 O2 H1O2 . . 110.8(13) ?
C12 O3 C16 . . 117.55(9) ?
C2 N1 C3 . . 116.70(10) ?
C6 N2 N3 . . 119.56(9) ?
C6 N2 H1N2 . . 121.8(10) ?
N3 N2 H1N2 . . 118.3(10) ?
C7 N3 N2 . . 114.31(9) ?
C2 C1 C5 . . 118.81(11) ?
C2 C1 H1A . . 120.6 ?
C5 C1 H1A . . 120.6 ?
N1 C2 C1 . . 123.79(11) ?
N1 C2 H2A . . 118.1 ?
C1 C2 H2A . . 118.1 ?
N1 C3 C4 . . 123.91(11) ?
N1 C3 H3A . . 118.0 ?
C4 C3 H3A . . 118.0 ?
C3 C4 C5 . . 118.58(11) ?
C3 C4 H4A . . 120.7 ?
C5 C4 H4A . . 120.7 ?
C1 C5 C4 . . 118.19(11) ?
C1 C5 C6 . . 122.84(10) ?
C4 C5 C6 . . 118.76(10) ?
O1 C6 N2 . . 124.21(10) ?
O1 C6 C5 . . 120.96(10) ?
N2 C6 C5 . . 114.79(9) ?
N3 C7 C8 . . 119.57(10) ?
N3 C7 H7A . . 120.2 ?
C8 C7 H7A . . 120.2 ?
C9 C8 C7 . . 122.51(10) ?
C9 C8 H8A . . 118.7 ?
C7 C8 H8A . . 118.7 ?
C8 C9 C10 . . 126.10(10) ?
C8 C9 H9A . . 117.0 ?
C10 C9 H9A . . 117.0 ?
C15 C10 C11 . . 118.52(10) ?
C15 C10 C9 . . 120.18(10) ?
C11 C10 C9 . . 121.29(10) ?
C12 C11 C10 . . 121.02(10) ?
C12 C11 H11A . . 119.5 ?
C10 C11 H11A . . 119.5 ?
O3 C12 C11 . . 125.39(10) ?
O3 C12 C13 . . 114.57(9) ?
C11 C12 C13 . . 120.04(10) ?
O2 C13 C14 . . 119.67(10) ?
O2 C13 C12 . . 121.34(10) ?
C14 C13 C12 . . 118.99(10) ?
C13 C14 C15 . . 120.91(10) ?
C13 C14 H14A . . 119.5 ?
C15 C14 H14A . . 119.5 ?
C14 C15 C10 . . 120.51(10) ?
C14 C15 H15A . . 119.7 ?
C10 C15 H15A . . 119.7 ?
O3 C16 H16A . . 109.5 ?
O3 C16 H16B . . 109.5 ?
H16A C16 H16B . . 109.5 ?
O3 C16 H16C . . 109.5 ?
H16A C16 H16C . . 109.5 ?
H16B C16 H16C . . 109.5 ?

loop_
_geom_bond_atom_site_label_1
_geom_bond_atom_site_label_2
_geom_bond_site_symmetry_2
_geom_bond_distance
_geom_bond_publ_flag
O1 C6 . 1.2301(13) ?
O2 C13 . 1.3550(13) ?
O2 H1O2 . 0.87(2) ?
O3 C12 . 1.3626(13) ?
O3 C16 . 1.4352(13) ?
N1 C2 . 1.3360(16) ?
N1 C3 . 1.3373(16) ?
N2 C6 . 1.3494(14) ?
N2 N3 . 1.3856(13) ?
N2 H1N2 . 0.884(17) ?
N3 C7 . 1.2895(15) ?
C1 C2 . 1.3862(17) ?
C1 C5 . 1.3875(16) ?
C1 H1A . 0.9300 ?
C2 H2A . 0.9300 ?
C3 C4 . 1.3871(17) ?
C3 H3A . 0.9300 ?
C4 C5 . 1.3889(16) ?
C4 H4A . 0.9300 ?
C5 C6 . 1.5021(15) ?
C7 C8 . 1.4410(16) ?
C7 H7A . 0.9300 ?
C8 C9 . 1.3470(16) ?
C8 H8A . 0.9300 ?
C9 C10 . 1.4598(15) ?
C9 H9A . 0.9300 ?
C10 C15 . 1.4000(15) ?
C10 C11 . 1.4075(15) ?
C11 C12 . 1.3808(15) ?
C11 H11A . 0.9300 ?
C12 C13 . 1.4142(15) ?
C13 C14 . 1.3881(15) ?
C14 C15 . 1.3904(16) ?
C14 H14A . 0.9300 ?
C15 H15A . 0.9300 ?
C16 H16A . 0.9600 ?
C16 H16B . 0.9600 ?
C16 H16C . 0.9600 ?

loop_
_geom_hbond_atom_site_label_D
_geom_hbond_atom_site_label_H
_geom_hbond_atom_site_label_A
_geom_hbond_site_symmetry_A
_geom_hbond_distance_DH
_geom_hbond_distance_HA
_geom_hbond_distance_DA
_geom_hbond_angle_DHA
_geom_hbond_publ_flag
N2 H1N2 O1 1_455 0.886(15) 1.999(15) 2.8622(12) 164.4(14) yes
O2 H1O2 N1 2_656 0.87(2) 1.96(2) 2.7750(13) 156.9(19) yes
C2 H2A O3 2_646 0.93 2.55 3.1651(14) 124 yes
C4 H4A N3 3_767 0.93 2.60 3.4747(14) 156 yes
C7 H7A O1 1_455 0.93 2.52 3.2405(14) 135 yes
C16 H16B Cg1 1_655 0.96 2.65 3.4556(12) 142 yes

loop_
_geom_torsion_atom_site_label_1
_geom_torsion_atom_site_label_2
_geom_torsion_atom_site_label_3
_geom_torsion_atom_site_label_4
_geom_torsion_site_symmetry_1
_geom_torsion_site_symmetry_2
_geom_torsion_site_symmetry_3
_geom_torsion_site_symmetry_4
_geom_torsion
_geom_torsion_publ_flag
C6 N2 N3 C7 . . . . 170.58(10) ?
C3 N1 C2 C1 . . . . 1.0(2) ?
C5 C1 C2 N1 . . . . 0.6(2) ?
C2 N1 C3 C4 . . . . -1.61(19) ?
N1 C3 C4 C5 . . . . 0.7(2) ?
C2 C1 C5 C4 . . . . -1.55(18) ?
C2 C1 C5 C6 . . . . 173.17(11) ?
C3 C4 C5 C1 . . . . 0.97(18) ?
C3 C4 C5 C6 . . . . -173.96(11) ?
N3 N2 C6 O1 . . . . -1.93(17) ?
N3 N2 C6 C5 . . . . -179.76(9) ?
C1 C5 C6 O1 . . . . -144.63(12) ?
C4 C5 C6 O1 . . . . 30.05(16) ?
C1 C5 C6 N2 . . . . 33.28(15) ?
C4 C5 C6 N2 . . . . -152.04(11) ?
N2 N3 C7 C8 . . . . 176.04(10) ?
N3 C7 C8 C9 . . . . 176.67(11) ?
C7 C8 C9 C10 . . . . 174.30(11) ?
C8 C9 C10 C15 . . . . 165.29(12) ?
C8 C9 C10 C11 . . . . -15.62(18) ?
C15 C10 C11 C12 . . . . -1.36(16) ?
C9 C10 C11 C12 . . . . 179.53(10) ?
C16 O3 C12 C11 . . . . -6.79(15) ?
C16 O3 C12 C13 . . . . 172.87(9) ?
C10 C11 C12 O3 . . . . -178.97(10) ?
C10 C11 C12 C13 . . . . 1.38(16) ?
O3 C12 C13 O2 . . . . -1.11(15) ?
C11 C12 C13 O2 . . . . 178.58(10) ?
O3 C12 C13 C14 . . . . 179.36(10) ?
C11 C12 C13 C14 . . . . -0.95(16) ?
O2 C13 C14 C15 . . . . -179.00(10) ?
C12 C13 C14 C15 . . . . 0.54(16) ?
C13 C14 C15 C10 . . . . -0.54(17) ?
C11 C10 C15 C14 . . . . 0.93(16) ?
C9 C10 C15 C14 . . . . -179.95(10) ?

loop_
_cod_related_entry_id
_cod_related_entry_database
_cod_related_entry_code
1 ChemSpider 30655996
